data_8104740
loop_
_publ_author_name
'Lv, Benlian'

_publ_section_title
;
 Crystal structure of
 catena-poly[aqua-(4-iodopyridine-2,6-dicarboxylato-\k3
 N,O,O&#x2032;)-(\m2-4-amino-4H-1,2,4-triazole-\k2 N:N&#x2032;)
 copper(II)], C9H8N5O5CuI
;
_journal_issue 4
_journal_name_full 'Zeitschrift f\"ur Kristallographie - New Crystal Structures'
_journal_page_first 873
_journal_page_last 875
_journal_paper_doi 10.1515/ncrs-2021-0112
_journal_volume 236
_journal_year 2021
_chemical_formula_moiety 'C9 H8 Cu I N5 O5'
_chemical_formula_sum 'C9 H8 Cu I N5 O5'
_chemical_formula_weight 456.64
_space_group_crystal_system orthorhombic
_space_group_IT_number 61
_space_group_name_Hall '-P 2ac 2ab'
_space_group_name_H-M_alt 'P b c a'
_atom_sites_solution_hydrogens mixed
_atom_sites_solution_primary dual
_cell_angle_alpha 90
_cell_angle_beta 90
_cell_angle_gamma 90
_cell_formula_units_Z 8
_cell_length_a 11.0801(4)
_cell_length_b 6.8489(3)
_cell_length_c 35.3975(13)
_cell_measurement_reflns_used 12533
_cell_measurement_temperature 291.66(12)
_cell_measurement_theta_max 26.5670
_cell_measurement_theta_min 3.8620
_cell_volume 2686.19(18)
_computing_cell_refinement 'CrysAlisPro 1.171.38.41r (Rigaku OD, 2015)'
_computing_data_collection 'CrysAlisPro 1.171.38.41r (Rigaku OD, 2015)'
_computing_data_reduction 'CrysAlisPro 1.171.38.41r (Rigaku OD, 2015)'
_computing_molecular_graphics 'Olex2 (Dolomanov et al., 2009)'
_computing_publication_material 'Olex2 (Dolomanov et al., 2009)'
_computing_structure_refinement 'ShelXL (Sheldrick, 2015)'
_computing_structure_solution 'ShelXT (Sheldrick, 2015)'
_diffrn_ambient_environment air
_diffrn_ambient_temperature 291.66(12)
_diffrn_detector 'CCD plate'
_diffrn_detector_area_resol_mean 8.0584
_diffrn_detector_type EosS2
_diffrn_measured_fraction_theta_full 0.986
_diffrn_measured_fraction_theta_max 0.986
_diffrn_measurement_details
;
List of Runs (angles in degrees, time in seconds):

  # Type    Start    End  Width  t~exp~   \w     \q     \k     \f   Frames
--------------------------------------------------------------------------
  1  \w    -20.00  29.00   1.00    5.00    --   -9.62 -99.00  30.00   49
  2  \w     -6.00  78.00   1.00    5.00    --   10.64  57.00 -60.00   84
  3  \w    -58.00  30.00   1.00    5.00    --   10.64 -38.00 -30.00   88
  4  \w     -6.00  78.00   1.00    5.00    --   10.64  57.00 150.00   84
  5  \w    -58.00  30.00   1.00    5.00    --   10.64 -38.00  60.00   88
  6  \w    -33.00  37.00   1.00    5.00    --   10.64 -77.00-180.00   70
;
_diffrn_measurement_device 'four-circle diffractometer'
_diffrn_measurement_device_type 'SuperNova, Single source at offset, EosS2'
_diffrn_measurement_method '\w scans'
_diffrn_orient_matrix_type 'CrysAlisPro convention (1999,Acta A55,543-557)'
_diffrn_orient_matrix_UB_11 0.0262603000
_diffrn_orient_matrix_UB_12 -0.0832511000
_diffrn_orient_matrix_UB_13 -0.0086693000
_diffrn_orient_matrix_UB_21 0.0355584000
_diffrn_orient_matrix_UB_22 -0.0161114000
_diffrn_orient_matrix_UB_23 0.0163816000
_diffrn_orient_matrix_UB_31 -0.0462758000
_diffrn_orient_matrix_UB_32 -0.0595922000
_diffrn_orient_matrix_UB_33 0.0075960000
_diffrn_radiation_monochromator mirror
_diffrn_radiation_probe x-ray
_diffrn_radiation_type MoK\a
_diffrn_radiation_wavelength 0.71073
_diffrn_reflns_av_R_equivalents 0.0426
_diffrn_reflns_av_unetI/netI 0.0232
_diffrn_reflns_Laue_measured_fraction_full 0.986
_diffrn_reflns_Laue_measured_fraction_max 0.986
_diffrn_reflns_limit_h_max 12
_diffrn_reflns_limit_h_min -12
_diffrn_reflns_limit_k_max 7
_diffrn_reflns_limit_k_min -8
_diffrn_reflns_limit_l_max 42
_diffrn_reflns_limit_l_min -40
_diffrn_reflns_number 23030
_diffrn_reflns_point_group_measured_fraction_full 0.986
_diffrn_reflns_point_group_measured_fraction_max 0.986
_diffrn_reflns_theta_full 24.999
_diffrn_reflns_theta_max 24.999
_diffrn_reflns_theta_min 3.453
_diffrn_source 'micro-focus sealed X-ray tube'
_diffrn_source_type 'SuperNova (Mo) X-ray Source'
_exptl_absorpt_coefficient_mu 3.955
_exptl_absorpt_correction_T_max 1.00000
_exptl_absorpt_correction_T_min 0.23652
_exptl_absorpt_correction_type multi-scan
_exptl_absorpt_process_details
;
CrysAlisPro 1.171.38.41r (Rigaku Oxford Diffraction, 2015)
Empirical absorption correction using spherical harmonics,
 implemented in SCALE3 ABSPACK scaling algorithm.
;
_exptl_crystal_colour blue
_exptl_crystal_colour_primary blue
_exptl_crystal_density_diffrn 2.258
_exptl_crystal_description block
_exptl_crystal_F_000 1752
_exptl_crystal_size_max 0.32
_exptl_crystal_size_mid 0.28
_exptl_crystal_size_min 0.21
_refine_diff_density_max 0.392
_refine_diff_density_min -0.679
_refine_diff_density_rms 0.110
_refine_ls_extinction_coef .
_refine_ls_extinction_method none
_refine_ls_goodness_of_fit_ref 1.241
_refine_ls_hydrogen_treatment constr
_refine_ls_matrix_type full
_refine_ls_number_parameters 192
_refine_ls_number_reflns 2332
_refine_ls_number_restraints 0
_refine_ls_restrained_S_all 1.241
_refine_ls_R_factor_all 0.0346
_refine_ls_R_factor_gt 0.0325
_refine_ls_shift/su_max 0.001
_refine_ls_shift/su_mean 0.000
_refine_ls_structure_factor_coef Fsqd
_refine_ls_weighting_details 'w=1/[\s^2^(Fo^2^)+(0.0212P)^2^+7.5482P] where P=(Fo^2^+2Fc^2^)/3'
_refine_ls_weighting_scheme calc
_refine_ls_wR_factor_gt 0.0699
_refine_ls_wR_factor_ref 0.0707
_reflns_Friedel_coverage 0.000
_reflns_Friedel_fraction_full .
_reflns_Friedel_fraction_max .
_reflns_number_gt 2218
_reflns_number_total 2332
_reflns_threshold_expression 'I > 2\s(I)'
_cod_data_source_file suppl_j_ncrs-2021-0112_suppl.cif
_cod_data_source_block 52b4
_cod_original_cell_volume 2686.20(18)
_cod_database_code 8104740
_shelx_space_group_comment
;
The symmetry employed for this shelxl refinement is uniquely defined
by the following loop, which should always be used as a source of
symmetry information in preference to the above space-group names.
They are only intended as comments.
;
_shelx_estimated_absorpt_t_max 0.491
_shelx_estimated_absorpt_t_min 0.364
_reflns_odcompleteness_completeness 99.43
_reflns_odcompleteness_iscentric 1
_reflns_odcompleteness_theta 23.21
_olex2_refinement_description
;
1. Fixed Uiso
 At 1.2 times of:
  All C(H) groups, All N(H,H) groups
 At 1.5 times of:
  All O(H,H) groups
2.a Rotating group:
 O5(H5A,H5B), N5(H5C,H5D)
2.b Aromatic/amide H refined with riding coordinates:
 C3(H3), C5(H5), C8(H8), C9(H9)
;

loop_
_space_group_symop_operation_xyz
'x, y, z'
'-x+1/2, -y, z+1/2'
'-x, y+1/2, -z+1/2'
'x+1/2, -y+1/2, -z'
'-x, -y, -z'
'x-1/2, y, -z-1/2'
'x, -y-1/2, z-1/2'
'-x-1/2, y-1/2, z'

loop_
_atom_site_label
_atom_site_type_symbol
_atom_site_fract_x
_atom_site_fract_y
_atom_site_fract_z
_atom_site_U_iso_or_equiv
_atom_site_adp_type
_atom_site_occupancy
_atom_site_site_symmetry_order
_atom_site_calc_flag
_atom_site_refinement_flags_posn
_atom_site_refinement_flags_adp
_atom_site_refinement_flags_occupancy
_atom_site_disorder_assembly
_atom_site_disorder_group
I1 I 0.60511(3) 0.22740(5) 0.48729(2) 0.03420(12) Uani 1 1 d . . . . .
Cu1 Cu 0.46387(4) 0.45082(9) 0.66587(2) 0.02476(16) Uani 1 1 d . . . . .
O1 O 0.2926(2) 0.4176(4) 0.64443(7) 0.0231(7) Uani 1 1 d . . . . .
O2 O 0.1976(3) 0.3258(5) 0.59169(8) 0.0293(7) Uani 1 1 d . . . . .
O3 O 0.6498(3) 0.4454(5) 0.66933(8) 0.0334(8) Uani 1 1 d . . . . .
O4 O 0.8101(3) 0.4289(6) 0.63146(10) 0.0435(9) Uani 1 1 d . . . . .
O5 O 0.4725(3) 0.7739(5) 0.64672(9) 0.0336(8) Uani 1 1 d . . . . .
H5A H 0.4320 0.7914 0.6266 0.050 Uiso 1 1 d GR . . . .
H5B H 0.5438 0.8050 0.6401 0.050 Uiso 1 1 d GR . . . .
N1 N 0.5017(3) 0.3674(5) 0.61579(9) 0.0203(8) Uani 1 1 d . . . . .
N2 N 0.4495(3) 0.5222(6) 0.71922(9) 0.0241(8) Uani 1 1 d . . . . .
N3 N 0.3489(3) 0.5271(7) 0.74187(11) 0.0364(10) Uani 1 1 d . . . . .
N4 N 0.5097(3) 0.5676(5) 0.77657(10) 0.0243(8) Uani 1 1 d . . . . .
N5 N 0.5828(3) 0.6107(6) 0.80829(10) 0.0297(9) Uani 1 1 d . . . . .
H5C H 0.5842 0.5108 0.8234 0.036 Uiso 1 1 d GR . . . .
H5D H 0.6562 0.6361 0.8013 0.036 Uiso 1 1 d GR . . . .
C1 C 0.2897(4) 0.3597(6) 0.61026(12) 0.0208(9) Uani 1 1 d . . . . .
C2 C 0.4122(4) 0.3307(6) 0.59181(12) 0.0195(9) Uani 1 1 d . . . . .
C3 C 0.4377(4) 0.2834(7) 0.55476(12) 0.0249(10) Uani 1 1 d . . . . .
H3 H 0.3763 0.2539 0.5378 0.030 Uiso 1 1 calc R . . . .
C4 C 0.5579(4) 0.2812(7) 0.54364(12) 0.0266(10) Uani 1 1 d . . . . .
C5 C 0.6498(4) 0.3206(7) 0.56921(12) 0.0270(10) Uani 1 1 d . . . . .
H5 H 0.7303 0.3183 0.5619 0.032 Uiso 1 1 calc R . . . .
C6 C 0.6174(4) 0.3630(7) 0.60573(12) 0.0242(10) Uani 1 1 d . . . . .
C7 C 0.7015(4) 0.4156(7) 0.63782(13) 0.0305(11) Uani 1 1 d . . . . .
C8 C 0.5438(4) 0.5452(7) 0.74076(12) 0.0287(11) Uani 1 1 d . . . . .
H8 H 0.6234 0.5460 0.7323 0.034 Uiso 1 1 calc R . . . .
C9 C 0.3885(4) 0.5551(9) 0.77627(14) 0.0395(13) Uani 1 1 d . . . . .
H9 H 0.3397 0.5650 0.7976 0.047 Uiso 1 1 calc R . . . .

loop_
_atom_site_aniso_label
_atom_site_aniso_U_11
_atom_site_aniso_U_22
_atom_site_aniso_U_33
_atom_site_aniso_U_23
_atom_site_aniso_U_13
_atom_site_aniso_U_12
I1 0.0395(2) 0.0441(2) 0.01905(18) -0.00580(14) 0.00984(12) -0.00207(14)
Cu1 0.0179(3) 0.0436(4) 0.0127(3) -0.0076(2) -0.00167(19) 0.0017(2)
O1 0.0209(15) 0.0364(19) 0.0119(15) -0.0033(13) 0.0009(11) -0.0002(13)
O2 0.0171(16) 0.052(2) 0.0188(16) -0.0033(15) -0.0053(12) -0.0035(14)
O3 0.0200(16) 0.060(2) 0.0198(17) -0.0071(16) -0.0051(13) 0.0030(15)
O4 0.0133(18) 0.075(3) 0.042(2) -0.0002(19) 0.0003(14) 0.0014(16)
O5 0.0211(17) 0.040(2) 0.040(2) -0.0001(16) -0.0059(14) -0.0018(14)
N1 0.0150(18) 0.032(2) 0.0142(18) -0.0014(16) -0.0008(14) 0.0024(15)
N2 0.0216(19) 0.038(2) 0.0131(18) -0.0057(16) 0.0002(14) -0.0022(16)
N3 0.019(2) 0.059(3) 0.031(2) -0.011(2) 0.0038(16) -0.0042(19)
N4 0.026(2) 0.033(2) 0.0148(18) -0.0010(16) -0.0028(15) -0.0021(16)
N5 0.034(2) 0.038(2) 0.018(2) -0.0005(17) -0.0104(16) -0.0033(18)
C1 0.019(2) 0.024(2) 0.019(2) 0.0040(18) 0.0010(17) 0.0011(18)
C2 0.021(2) 0.021(2) 0.016(2) -0.0005(18) 0.0002(16) -0.0003(17)
C3 0.028(2) 0.034(3) 0.013(2) -0.0054(19) -0.0003(17) -0.002(2)
C4 0.032(3) 0.030(3) 0.018(2) -0.006(2) 0.0067(19) 0.008(2)
C5 0.020(2) 0.038(3) 0.022(2) -0.001(2) 0.0037(18) 0.004(2)
C6 0.020(2) 0.031(3) 0.022(2) 0.000(2) -0.0002(17) 0.0045(19)
C7 0.022(3) 0.041(3) 0.028(3) -0.003(2) -0.0056(19) 0.007(2)
C8 0.020(2) 0.040(3) 0.025(3) -0.007(2) 0.0023(18) -0.001(2)
C9 0.025(3) 0.071(4) 0.022(3) -0.008(3) 0.0059(19) -0.010(2)

loop_
_atom_type_symbol
_atom_type_description
_atom_type_scat_dispersion_real
_atom_type_scat_dispersion_imag
_atom_type_scat_source
C C 0.0033 0.0016 'International Tables Vol C Tables 4.2.6.8 and 6.1.1.4'
H H 0.0000 0.0000 'International Tables Vol C Tables 4.2.6.8 and 6.1.1.4'
Cu Cu 0.3201 1.2651 'International Tables Vol C Tables 4.2.6.8 and 6.1.1.4'
I I -0.4742 1.8119 'International Tables Vol C Tables 4.2.6.8 and 6.1.1.4'
N N 0.0061 0.0033 'International Tables Vol C Tables 4.2.6.8 and 6.1.1.4'
O O 0.0106 0.0060 'International Tables Vol C Tables 4.2.6.8 and 6.1.1.4'

loop_
_geom_angle_atom_site_label_1
_geom_angle_atom_site_label_2
_geom_angle_atom_site_label_3
_geom_angle
_geom_angle_site_symmetry_1
_geom_angle_site_symmetry_3
O1 Cu1 O3 160.22(11) . .
O1 Cu1 O5 92.03(12) . .
O1 Cu1 N5 81.06(12) . 3_646
O3 Cu1 O5 89.64(13) . .
O3 Cu1 N5 99.45(13) . 3_646
O5 Cu1 N5 169.71(12) . 3_646
N1 Cu1 O1 80.04(12) . .
N1 Cu1 O3 80.24(13) . .
N1 Cu1 O5 90.29(14) . .
N1 Cu1 N2 171.34(15) . .
N1 Cu1 N5 95.97(14) . 3_646
N2 Cu1 O1 107.95(13) . .
N2 Cu1 O3 91.65(13) . .
N2 Cu1 O5 92.70(14) . .
N2 Cu1 N5 82.29(15) . 3_646
C1 O1 Cu1 114.1(2) . .
C7 O3 Cu1 113.6(3) . .
Cu1 O5 H5A 111.0 . .
Cu1 O5 H5B 111.0 . .
H5A O5 H5B 103.0 . .
C2 N1 Cu1 119.1(3) . .
C2 N1 C6 122.9(4) . .
C6 N1 Cu1 117.8(3) . .
N3 N2 Cu1 129.5(3) . .
C8 N2 Cu1 121.9(3) . .
C8 N2 N3 107.8(3) . .
C9 N3 N2 105.9(4) . .
C8 N4 N5 128.1(4) . .
C8 N4 C9 105.6(4) . .
C9 N4 N5 126.2(4) . .
Cu1 N5 H5C 120.2 3_656 .
Cu1 N5 H5D 96.2 3_656 .
N4 N5 Cu1 111.0(3) . 3_656
N4 N5 H5C 109.5 . .
N4 N5 H5D 110.6 . .
H5C N5 H5D 108.5 . .
O1 C1 C2 115.3(3) . .
O2 C1 O1 125.7(4) . .
O2 C1 C2 119.0(4) . .
N1 C2 C1 111.5(3) . .
N1 C2 C3 119.9(4) . .
C3 C2 C1 128.5(4) . .
C2 C3 H3 121.0 . .
C2 C3 C4 117.9(4) . .
C4 C3 H3 121.0 . .
C3 C4 I1 120.7(3) . .
C5 C4 I1 118.2(3) . .
C5 C4 C3 121.1(4) . .
C4 C5 H5 121.2 . .
C6 C5 C4 117.6(4) . .
C6 C5 H5 121.2 . .
N1 C6 C5 120.6(4) . .
N1 C6 C7 112.7(4) . .
C5 C6 C7 126.6(4) . .
O3 C7 C6 114.9(4) . .
O4 C7 O3 126.2(4) . .
O4 C7 C6 118.9(4) . .
N2 C8 N4 110.1(4) . .
N2 C8 H8 125.0 . .
N4 C8 H8 125.0 . .
N3 C9 N4 110.6(4) . .
N3 C9 H9 124.7 . .
N4 C9 H9 124.7 . .

loop_
_geom_bond_atom_site_label_1
_geom_bond_atom_site_label_2
_geom_bond_distance
_geom_bond_site_symmetry_2
I1 C4 2.094(4) .
Cu1 O1 2.057(3) .
Cu1 O3 2.065(3) .
Cu1 O5 2.316(3) .
Cu1 N1 1.909(3) .
Cu1 N2 1.957(3) .
Cu1 N5 2.556(4) 3_646
O1 C1 1.274(5) .
O2 C1 1.236(5) .
O3 C7 1.270(5) .
O4 C7 1.227(5) .
O5 H5A 0.8511 .
O5 H5B 0.8509 .
N1 C2 1.330(5) .
N1 C6 1.331(5) .
N2 N3 1.373(5) .
N2 C8 1.304(6) .
N3 C9 1.308(6) .
N4 N5 1.415(5) .
N4 C8 1.331(5) .
N4 C9 1.346(6) .
N5 Cu1 2.556(4) 3_656
N5 H5C 0.8672 .
N5 H5D 0.8677 .
C1 C2 1.519(6) .
C2 C3 1.380(6) .
C3 H3 0.9300 .
C3 C4 1.389(6) .
C4 C5 1.388(6) .
C5 H5 0.9300 .
C5 C6 1.373(6) .
C6 C7 1.513(6) .
C8 H8 0.9300 .
C9 H9 0.9300 .
